data_4321110
loop_
_publ_author_name
'Ralf K\"uster'
'Thomas Drews'
'Konrad Seppelt'

_publ_contact_author
;
     Prof. Dr. Konrad Seppelt
     Institut f\"ur Chemie / Anorganische und Analytische Chemie
     Freie Universit\"at Berlin
     Fabeckstr. 34-36
     14195 Berlin
     Bundesrepublik Deutschland
;
_publ_contact_author_email seppelt@chemie.fu-berlin.de
_publ_contact_author_fax '049 30 83852424'
_publ_contact_author_phone '049 30 83854289'
_publ_section_title
;
 The Trifluorophosphonium Ion, PF~3~H^+^, Preparation and Structure
;
_journal_name_full 'Inorganic Chemistry'
_journal_page_first 2784
_journal_page_last 2786
_journal_paper_doi 10.1021/ic991420w
_journal_volume 39
_journal_year 2000
_chemical_formula_moiety SF~3~^+^SbF~6~^-^*HF
_chemical_formula_sum 'F10 H S Sb'
_chemical_formula_weight 344.80
_chemical_name_common
;
 Trifluorosulfur(IV)yl-hexafluoroantimonate(V),hydrogenfluoride
;
_chemical_name_systematic
; 
 Trifluorosulfur(IV)yl-hexafluoroantimonate(V),hydrogenfluoride 
;
_space_group_IT_number 14
_symmetry_cell_setting monoclinic
_symmetry_space_group_name_Hall '-P 2ybc'
_symmetry_space_group_name_H-M 'P 1 21/c 1'
_atom_sites_solution_hydrogens geom
_atom_sites_solution_primary direct
_atom_sites_solution_secondary difmap
_audit_creation_method SHELXL-97
_cell_angle_alpha 90.00
_cell_angle_beta 100.291(2)
_cell_angle_gamma 90.00
_cell_formula_units_Z 4
_cell_length_a 5.60010(10)
_cell_length_b 10.2826(3)
_cell_length_c 12.8116(4)
_cell_measurement_reflns_used 25
_cell_measurement_temperature 130
_cell_measurement_theta_max 21
_cell_measurement_theta_min 20
_cell_volume 725.87(3)
_computing_cell_refinement 'Enraf-Nonius CAD4'
_computing_data_collection 'Enraf-Nonius CAD4'
_computing_data_reduction 'Molen-Delft Instruments'
_computing_molecular_graphics Schakal
_computing_publication_material SHELXL-97
_computing_structure_refinement 'SHELXL-97 (Sheldrick, 1997)'
_computing_structure_solution 'SHELXS-97 (Sheldrick, 1990)'
_diffrn_ambient_temperature 293(2)
_diffrn_measured_fraction_theta_full 1.000
_diffrn_measured_fraction_theta_max 1.000
_diffrn_measurement_device_type 'Enraf-Nonius CAD4'
_diffrn_measurement_method Omega-scan
_diffrn_radiation_monochromator graphite
_diffrn_radiation_source 'fine-focus sealed tube'
_diffrn_radiation_type MoK\a
_diffrn_radiation_wavelength 0.71073
_diffrn_reflns_av_R_equivalents 0.0390
_diffrn_reflns_av_sigmaI/netI 0.0266
_diffrn_reflns_limit_h_max 7
_diffrn_reflns_limit_h_min -8
_diffrn_reflns_limit_k_max 14
_diffrn_reflns_limit_k_min -14
_diffrn_reflns_limit_l_max 18
_diffrn_reflns_limit_l_min -16
_diffrn_reflns_number 8606
_diffrn_reflns_theta_full 30.54
_diffrn_reflns_theta_max 30.54
_diffrn_reflns_theta_min 2.56
_diffrn_standards_interval_time '14400 sec'
_diffrn_standards_number 3
_exptl_absorpt_coefficient_mu 4.225
_exptl_absorpt_correction_T_max 0.91
_exptl_absorpt_correction_T_min 0.88
_exptl_absorpt_correction_type empirical
_exptl_absorpt_process_details
;
 "SADABS"
 empirical absorption correction by multiple observation,
 R.H. Blessing
 ACTA CHRIST.
 1995, A51, 33-38
;
_exptl_crystal_colour colourless
_exptl_crystal_density_diffrn 3.155
_exptl_crystal_density_method 'not measured'
_exptl_crystal_description needle
_exptl_crystal_F_000 632
_exptl_crystal_size_max 0.3
_exptl_crystal_size_mid 0.1
_exptl_crystal_size_min 0.1
_refine_diff_density_max 0.629
_refine_diff_density_min -1.077
_refine_diff_density_rms 0.109
_refine_ls_extinction_coef 0.0044(4)
_refine_ls_extinction_expression Fc^*^=kFc[1+0.001xFc^2^\l^3^/sin(2\q)]^-1/4^
_refine_ls_extinction_method SHELXL
_refine_ls_goodness_of_fit_ref 1.056
_refine_ls_hydrogen_treatment mixed
_refine_ls_matrix_type full
_refine_ls_number_parameters 114
_refine_ls_number_reflns 2217
_refine_ls_number_restraints 0
_refine_ls_restrained_S_all 1.056
_refine_ls_R_factor_all 0.0234
_refine_ls_R_factor_gt 0.0190
_refine_ls_shift/su_max 0.002
_refine_ls_shift/su_mean 0.000
_refine_ls_structure_factor_coef Fsqd
_refine_ls_weighting_details 'calc w=1/[\s^2^(Fo^2^)+(0.0213P)^2^+0.2062P] where P=(Fo^2^+2Fc^2^)/3'
_refine_ls_weighting_scheme calc
_refine_ls_wR_factor_gt 0.0460
_refine_ls_wR_factor_ref 0.0474
_reflns_number_gt 1916
_reflns_number_total 2217
_reflns_threshold_expression >2sigma(I)
_cod_data_source_file ic991420w_2.cif
_cod_data_source_block sf3sbf6
_cod_original_formula_sum 'H1 F10 S1 Sb1'
_cod_database_code 4321110

loop_
_symmetry_equiv_pos_as_xyz
'x, y, z'
'-x, y+1/2, -z+1/2'
'-x, -y, -z'
'x, -y-1/2, z-1/2'

loop_
_atom_site_label
_atom_site_type_symbol
_atom_site_fract_x
_atom_site_fract_y
_atom_site_fract_z
_atom_site_U_iso_or_equiv
_atom_site_adp_type
_atom_site_occupancy
_atom_site_symmetry_multiplicity
_atom_site_calc_flag
_atom_site_refinement_flags
_atom_site_disorder_assembly
_atom_site_disorder_group
Sb1 Sb 0.12155(2) 0.753051(11) 0.465522(10) 0.01584(6) Uani 1 1 d . . .
F1 F 0.2202(2) 0.82177(13) 0.60318(10) 0.0283(3) Uani 1 1 d . . .
F2 F 0.0350(2) 0.68454(14) 0.32937(11) 0.0313(3) Uani 1 1 d . . .
F3 F 0.3488(2) 0.62021(13) 0.49963(12) 0.0295(3) Uani 1 1 d . . .
F4 F -0.1017(3) 0.88714(13) 0.43216(12) 0.0335(3) Uani 1 1 d . . .
F5 F 0.3621(2) 0.85706(13) 0.42044(11) 0.0287(3) Uani 1 1 d . . .
F6 F -0.1137(3) 0.65197(14) 0.51475(12) 0.0351(3) Uani 1 1 d . . .
S2 S 0.45068(10) 0.03085(5) 0.29246(4) 0.01852(11) Uani 1 1 d . . .
F7 F 0.4772(2) 0.13505(13) 0.21273(10) 0.0263(3) Uani 1 1 d . . .
F8 F 0.2932(2) 0.10625(13) 0.35505(11) 0.0258(3) Uani 1 1 d . . .
F9 F 0.2523(2) -0.04573(13) 0.22408(10) 0.0277(3) Uani 1 1 d . . .
F10 F 0.2920(3) 0.40239(15) 0.31417(12) 0.0352(3) Uani 1 1 d . . .
H1 H 0.268(7) 0.390(4) 0.375(3) 0.068(12) Uiso 1 1 d . . .

loop_
_atom_site_aniso_label
_atom_site_aniso_U_11
_atom_site_aniso_U_22
_atom_site_aniso_U_33
_atom_site_aniso_U_23
_atom_site_aniso_U_13
_atom_site_aniso_U_12
Sb1 0.01478(8) 0.01720(8) 0.01496(8) -0.00033(4) 0.00108(5) -0.00189(4)
F1 0.0316(7) 0.0327(7) 0.0189(6) -0.0055(5) 0.0000(5) -0.0039(6)
F2 0.0303(7) 0.0412(8) 0.0207(6) -0.0105(6) -0.0003(5) -0.0013(6)
F3 0.0287(7) 0.0249(6) 0.0335(8) 0.0040(6) 0.0021(6) 0.0085(5)
F4 0.0297(7) 0.0313(7) 0.0359(8) -0.0020(6) -0.0041(6) 0.0108(6)
F5 0.0243(7) 0.0321(7) 0.0297(7) 0.0092(6) 0.0050(6) -0.0082(5)
F6 0.0309(7) 0.0397(8) 0.0376(8) -0.0019(6) 0.0142(6) -0.0144(6)
S2 0.0189(2) 0.0209(2) 0.0152(2) 0.00093(17) 0.00171(17) -0.00090(19)
F7 0.0279(7) 0.0294(7) 0.0212(6) 0.0077(5) 0.0034(5) -0.0027(5)
F8 0.0272(7) 0.0266(6) 0.0252(7) -0.0002(5) 0.0088(6) 0.0031(5)
F9 0.0254(7) 0.0327(7) 0.0224(6) -0.0032(5) -0.0026(5) -0.0069(5)
F10 0.0412(9) 0.0429(9) 0.0223(7) 0.0051(6) 0.0078(6) -0.0048(7)

loop_
_atom_type_symbol
_atom_type_description
_atom_type_scat_dispersion_real
_atom_type_scat_dispersion_imag
_atom_type_scat_source
F F 0.0171 0.0103 'International Tables Vol C Tables 4.2.6.8 and 6.1.1.4'
S S 0.1246 0.1234 'International Tables Vol C Tables 4.2.6.8 and 6.1.1.4'
Sb Sb -0.5866 1.5461 'International Tables Vol C Tables 4.2.6.8 and 6.1.1.4'
H H 0.0000 0.0000 'International Tables Vol C Tables 4.2.6.8 and 6.1.1.4'

loop_
_geom_angle_atom_site_label_1
_geom_angle_atom_site_label_2
_geom_angle_atom_site_label_3
_geom_angle
_geom_angle_site_symmetry_1
_geom_angle_site_symmetry_3
_geom_angle_publ_flag
F4 Sb1 F2 90.76(6) . . ?
F4 Sb1 F3 179.21(6) . . ?
F2 Sb1 F3 89.71(6) . . ?
F4 Sb1 F6 90.26(7) . . ?
F2 Sb1 F6 91.39(6) . . ?
F3 Sb1 F6 90.36(7) . . ?
F4 Sb1 F1 90.55(6) . . ?
F2 Sb1 F1 178.12(6) . . ?
F3 Sb1 F1 88.96(6) . . ?
F6 Sb1 F1 89.95(6) . . ?
F4 Sb1 F5 89.81(6) . . ?
F2 Sb1 F5 90.48(6) . . ?
F3 Sb1 F5 89.55(6) . . ?
F6 Sb1 F5 178.12(6) . . ?
F1 Sb1 F5 88.18(6) . . ?
F7 S2 F8 97.64(8) . . ?
F7 S2 F9 97.43(8) . . ?
F8 S2 F9 97.88(8) . . ?

loop_
_geom_bond_atom_site_label_1
_geom_bond_atom_site_label_2
_geom_bond_distance
_geom_bond_site_symmetry_2
_geom_bond_publ_flag
Sb1 F4 1.8588(13) . ?
Sb1 F2 1.8633(13) . ?
Sb1 F3 1.8650(13) . ?
Sb1 F6 1.8735(13) . ?
Sb1 F1 1.8885(12) . ?
Sb1 F5 1.8893(12) . ?
S2 F7 1.5059(13) . ?
S2 F8 1.5081(14) . ?
S2 F9 1.5082(13) . ?
F10 H1 0.83(4) . ?
